data_8104910
loop_
_publ_author_name
'Ma, Ying'
'Wang, Hui-Yun'
'Zhang, Xiao-Fan'
'Zhao, Feng-Lan'
'Meng, Qing-Guo'

_publ_section_title
;
 Crystal structure of
 (3S,8R,10R,12R,14R)-12-hydroxy-4,4,8,10,14-pentamethyl-17-((R)-2,6,6-trimethyltetrahydro-2H-pyran-2-yl)
 hexadecahydro-1H-cyclopenta[a]phenanthren-3-yl acetate, C32H54O4
;
_journal_issue 1
_journal_name_full 'Zeitschrift f\"ur Kristallographie - New Crystal Structures'
_journal_page_first 163
_journal_page_last 166
_journal_paper_doi 10.1515/ncrs-2020-0311
_journal_volume 236
_journal_year 2021
_chemical_absolute_configuration unk
_chemical_formula_moiety 'C32 H54 O4'
_chemical_formula_sum 'C32 H54 O4'
_chemical_formula_weight 502.75
_space_group_crystal_system monoclinic
_space_group_IT_number 4
_space_group_name_Hall 'P 2yb'
_space_group_name_H-M_alt 'P 1 21 1'
_atom_sites_solution_hydrogens geom
_cell_angle_alpha 90
_cell_angle_beta 94.5390(10)
_cell_angle_gamma 90
_cell_formula_units_Z 4
_cell_length_a 7.87270(10)
_cell_length_b 19.9173(2)
_cell_length_c 19.1801(2)
_cell_measurement_reflns_used 21805
_cell_measurement_temperature 293(2)
_cell_measurement_theta_max 66.5260
_cell_measurement_theta_min 4.4290
_cell_volume 2998.06(6)
_computing_cell_refinement 'CrysAlisPro 1.171.38.43f (Rigaku OD, 2017)'
_computing_data_collection 'CrysAlisPro 1.171.38.43f (Rigaku OD, 2017)'
_computing_data_reduction 'CrysAlisPro 1.171.38.43f (Rigaku OD, 2017)'
_computing_molecular_graphics 'Bruker SHELXTL'
_computing_publication_material 'Bruker SHELXTL'
_computing_structure_refinement 'SHELXL-2017/1 (Sheldrick, 2017)'
_computing_structure_solution 'SHELXL-2017/1 (Sheldrick, 2017)'
_diffrn_ambient_temperature 293(2)
_diffrn_detector_area_resol_mean 10.4674
_diffrn_measured_fraction_theta_full 0.999
_diffrn_measured_fraction_theta_max 0.999
_diffrn_measurement_device_type 'Xcalibur, Atlas, Gemini ultra'
_diffrn_measurement_method 'CCD plate'
_diffrn_radiation_type CuK\a
_diffrn_radiation_wavelength 1.54178
_diffrn_reflns_av_R_equivalents 0.0285
_diffrn_reflns_av_unetI/netI 0.0190
_diffrn_reflns_Laue_measured_fraction_full 0.999
_diffrn_reflns_Laue_measured_fraction_max 0.999
_diffrn_reflns_limit_h_max 9
_diffrn_reflns_limit_h_min -9
_diffrn_reflns_limit_k_max 23
_diffrn_reflns_limit_k_min -23
_diffrn_reflns_limit_l_max 22
_diffrn_reflns_limit_l_min -22
_diffrn_reflns_number 43442
_diffrn_reflns_point_group_measured_fraction_full 0.996
_diffrn_reflns_point_group_measured_fraction_max 0.996
_diffrn_reflns_theta_full 66.511
_diffrn_reflns_theta_max 66.511
_diffrn_reflns_theta_min 4.440
_diffrn_source 'fine-focus sealed X-ray tube'
_exptl_absorpt_coefficient_mu 0.551
_exptl_absorpt_correction_T_max 1.00000
_exptl_absorpt_correction_T_min 0.69359
_exptl_absorpt_correction_type multi-scan
_exptl_absorpt_process_details
;
CrysAlisPro 1.171.39.32a (Rigaku Oxford Diffraction, 2017)
Empirical absorption correction using spherical harmonics,
 implemented in SCALE3 ABSPACK scaling algorithm.
;
_exptl_crystal_colour colourless
_exptl_crystal_density_diffrn 1.114
_exptl_crystal_description block
_exptl_crystal_F_000 1112
_exptl_crystal_size_max 0.130
_exptl_crystal_size_mid 0.100
_exptl_crystal_size_min 0.100
_refine_diff_density_max 0.257
_refine_diff_density_min -0.198
_refine_diff_density_rms 0.041
_refine_ls_abs_structure_details
;
 Flack x determined using 4397 quotients [(I+)-(I-)]/[(I+)+(I-)]
 (Parsons, Flack and Wagner, Acta Cryst. B69 (2013) 249-259).
;
_refine_ls_abs_structure_Flack -0.03(4)
_refine_ls_extinction_coef .
_refine_ls_extinction_method none
_refine_ls_goodness_of_fit_ref 1.034
_refine_ls_hydrogen_treatment constr
_refine_ls_matrix_type full
_refine_ls_number_parameters 669
_refine_ls_number_reflns 10562
_refine_ls_number_restraints 1
_refine_ls_restrained_S_all 1.034
_refine_ls_R_factor_all 0.0403
_refine_ls_R_factor_gt 0.0370
_refine_ls_shift/su_max 0.001
_refine_ls_shift/su_mean 0.000
_refine_ls_structure_factor_coef Fsqd
_refine_ls_weighting_details 'w=1/[\s^2^(Fo^2^)+(0.0590P)^2^+0.2216P] where P=(Fo^2^+2Fc^2^)/3'
_refine_ls_weighting_scheme calc
_refine_ls_wR_factor_gt 0.0951
_refine_ls_wR_factor_ref 0.0983
_reflns_Friedel_coverage 0.933
_reflns_Friedel_fraction_full 0.993
_reflns_Friedel_fraction_max 0.993
_reflns_number_gt 9800
_reflns_number_total 10562
_reflns_threshold_expression 'I > 2\s(I)'
_cod_data_source_file suppl_j_ncrs-2020-0311_suppl.cif
_cod_data_source_block D3_2
_cod_original_sg_symbol_H-M 'P 21'
_cod_database_code 8104910
_shelx_space_group_comment
;
The symmetry employed for this shelxl refinement is uniquely defined
by the following loop, which should always be used as a source of
symmetry information in preference to the above space-group names.
They are only intended as comments.
;
_shelx_estimated_absorpt_t_min 0.932
_shelx_estimated_absorpt_t_max 0.947

loop_
_space_group_symop_operation_xyz
'x, y, z'
'-x, y+1/2, -z'

loop_
_atom_site_label
_atom_site_type_symbol
_atom_site_fract_x
_atom_site_fract_y
_atom_site_fract_z
_atom_site_U_iso_or_equiv
_atom_site_adp_type
_atom_site_occupancy
_atom_site_site_symmetry_order
_atom_site_calc_flag
_atom_site_refinement_flags_posn
_atom_site_refinement_flags_adp
_atom_site_refinement_flags_occupancy
_atom_site_disorder_assembly
_atom_site_disorder_group
C1 C 0.1680(3) 0.06139(12) 1.00958(12) 0.0476(5) Uani 1 1 d . . . . .
H1A H 0.113929 0.104685 1.001042 0.057 Uiso 1 1 calc R U . . .
H1B H 0.128413 0.031685 0.971645 0.057 Uiso 1 1 calc R U . . .
C2 C 0.1130(3) 0.03301(14) 1.07813(13) 0.0548(6) Uani 1 1 d . . . . .
H2A H 0.144863 0.063853 1.116069 0.066 Uiso 1 1 calc R U . . .
H2B H -0.009825 0.027675 1.075041 0.066 Uiso 1 1 calc R U . . .
C3 C 0.1977(3) -0.03412(14) 1.09272(12) 0.0527(6) Uani 1 1 d . . . . .
H3 H 0.164856 -0.063883 1.053250 0.063 Uiso 1 1 calc R U . . .
C4 C 0.3925(3) -0.03125(14) 1.10138(13) 0.0528(5) Uani 1 1 d . . . . .
C5 C 0.4468(3) 0.00180(12) 1.03268(12) 0.0450(5) Uani 1 1 d . . . . .
H5 H 0.407261 -0.029844 0.995772 0.054 Uiso 1 1 calc R U . . .
C6 C 0.6404(3) 0.00520(14) 1.02797(14) 0.0562(6) Uani 1 1 d . . . . .
H6A H 0.687306 0.041741 1.056864 0.067 Uiso 1 1 calc R U . . .
H6B H 0.692225 -0.036298 1.045489 0.067 Uiso 1 1 calc R U . . .
C7 C 0.6818(3) 0.01612(14) 0.95263(14) 0.0561(6) Uani 1 1 d . . . . .
H7A H 0.644159 -0.022801 0.925199 0.067 Uiso 1 1 calc R U . . .
H7B H 0.804491 0.019410 0.951400 0.067 Uiso 1 1 calc R U . . .
C8 C 0.5995(3) 0.07922(12) 0.91843(12) 0.0446(5) Uani 1 1 d . . . . .
C9 C 0.4061(2) 0.08137(11) 0.93185(11) 0.0405(4) Uani 1 1 d . . . . .
H9 H 0.356250 0.042679 0.906148 0.049 Uiso 1 1 calc R U . . .
C10 C 0.3620(2) 0.06991(11) 1.00917(11) 0.0406(4) Uani 1 1 d . . . . .
C11 C 0.3197(3) 0.14259(13) 0.89570(13) 0.0493(5) Uani 1 1 d . . . . .
H11A H 0.199058 0.141260 0.902691 0.059 Uiso 1 1 calc R U . . .
H11B H 0.366360 0.182958 0.918098 0.059 Uiso 1 1 calc R U . . .
C12 C 0.3404(3) 0.14725(13) 0.81729(13) 0.0523(6) Uani 1 1 d . . . . .
H12 H 0.276463 0.110686 0.793188 0.063 Uiso 1 1 calc R U . . .
C13 C 0.5277(3) 0.14166(12) 0.80294(12) 0.0471(5) Uani 1 1 d . . . . .
H13 H 0.586437 0.179902 0.826215 0.057 Uiso 1 1 calc R U . . .
C14 C 0.6088(3) 0.07720(12) 0.83671(12) 0.0477(5) Uani 1 1 d . . . . .
C15 C 0.7886(4) 0.08003(18) 0.81006(16) 0.0702(7) Uani 1 1 d . . . . .
H15A H 0.863448 0.107885 0.840479 0.084 Uiso 1 1 calc R U . . .
H15B H 0.837235 0.035353 0.808528 0.084 Uiso 1 1 calc R U . . .
C16 C 0.7659(4) 0.10999(16) 0.73718(16) 0.0668(7) Uani 1 1 d . . . . .
H16A H 0.780626 0.075611 0.702340 0.080 Uiso 1 1 calc R U . . .
H16B H 0.849756 0.144960 0.732001 0.080 Uiso 1 1 calc R U . . .
C17 C 0.5829(3) 0.13972(13) 0.72739(13) 0.0536(6) Uani 1 1 d . . . . .
H17 H 0.511239 0.106227 0.701817 0.064 Uiso 1 1 calc R U . . .
C18 C 0.5734(3) 0.20449(13) 0.68316(13) 0.0554(6) Uani 1 1 d . . . . .
C19 C 0.6497(4) 0.19132(18) 0.61326(16) 0.0734(8) Uani 1 1 d . . . . .
H19A H 0.772965 0.190965 0.620806 0.088 Uiso 1 1 calc R U . . .
H19B H 0.613637 0.147368 0.596053 0.088 Uiso 1 1 calc R U . . .
C20 C 0.5960(5) 0.2440(2) 0.55813(17) 0.0897(11) Uani 1 1 d . . . . .
H20A H 0.639933 0.287572 0.573234 0.108 Uiso 1 1 calc R U . . .
H20B H 0.643467 0.232778 0.514453 0.108 Uiso 1 1 calc R U . . .
C21 C 0.4042(5) 0.2470(3) 0.54697(17) 0.0940(11) Uani 1 1 d . . . . .
H21A H 0.361828 0.204545 0.527856 0.113 Uiso 1 1 calc R U . . .
H21B H 0.371914 0.281861 0.513175 0.113 Uiso 1 1 calc R U . . .
C22 C 0.3219(4) 0.2613(2) 0.61478(15) 0.0772(9) Uani 1 1 d . . . . .
C23 C 0.0015(3) -0.10468(13) 1.14579(13) 0.0539(6) Uani 1 1 d . . . . .
C24 C -0.0582(4) -0.12987(18) 1.21271(16) 0.0732(8) Uani 1 1 d . . . . .
H24A H -0.135615 -0.097974 1.230349 0.110 Uiso 1 1 calc R U . . .
H24B H 0.037755 -0.135802 1.246235 0.110 Uiso 1 1 calc R U . . .
H24C H -0.115384 -0.172073 1.204715 0.110 Uiso 1 1 calc R U . . .
C25 C 0.4579(4) 0.00528(18) 1.16905(14) 0.0695(8) Uani 1 1 d . . . . .
H25A H 0.405104 0.048641 1.170555 0.104 Uiso 1 1 calc R U . . .
H25B H 0.579280 0.010579 1.169955 0.104 Uiso 1 1 calc R U . . .
H25C H 0.430186 -0.020628 1.208800 0.104 Uiso 1 1 calc R U . . .
C26 C 0.4579(4) -0.10434(17) 1.10499(19) 0.0763(8) Uani 1 1 d . . . . .
H26A H 0.405298 -0.127976 1.141222 0.114 Uiso 1 1 calc R U . . .
H26B H 0.579307 -0.104382 1.115081 0.114 Uiso 1 1 calc R U . . .
H26C H 0.429813 -0.126097 1.060926 0.114 Uiso 1 1 calc R U . . .
C27 C 0.4149(3) 0.12945(13) 1.05750(13) 0.0546(6) Uani 1 1 d . . . . .
H27A H 0.399706 0.170695 1.031857 0.082 Uiso 1 1 calc R U . . .
H27B H 0.532460 0.124732 1.074271 0.082 Uiso 1 1 calc R U . . .
H27C H 0.345493 0.129998 1.096447 0.082 Uiso 1 1 calc R U . . .
C28 C 0.6985(3) 0.14067(14) 0.94981(14) 0.0581(6) Uani 1 1 d . . . . .
H28A H 0.725268 0.133750 0.998981 0.087 Uiso 1 1 calc R U . . .
H28B H 0.629617 0.180239 0.942787 0.087 Uiso 1 1 calc R U . . .
H28C H 0.802005 0.146155 0.927119 0.087 Uiso 1 1 calc R U . . .
C29 C 0.5223(4) 0.01358(13) 0.80307(14) 0.0618(6) Uani 1 1 d . . . . .
H29A H 0.529415 0.014796 0.753357 0.093 Uiso 1 1 calc R U . . .
H29B H 0.404757 0.012455 0.813127 0.093 Uiso 1 1 calc R U . . .
H29C H 0.579145 -0.025808 0.821970 0.093 Uiso 1 1 calc R U . . .
C30 C 0.6610(4) 0.26291(16) 0.72245(17) 0.0732(8) Uani 1 1 d . . . . .
H30A H 0.678400 0.298778 0.690339 0.110 Uiso 1 1 calc R U . . .
H30B H 0.769108 0.248359 0.743899 0.110 Uiso 1 1 calc R U . . .
H30C H 0.590957 0.278441 0.757886 0.110 Uiso 1 1 calc R U . . .
C31 C 0.3453(6) 0.3348(2) 0.6367(2) 0.0997(12) Uani 1 1 d . . . . .
H31A H 0.308354 0.340797 0.682791 0.149 Uiso 1 1 calc R U . . .
H31B H 0.278810 0.362943 0.604337 0.149 Uiso 1 1 calc R U . . .
H31C H 0.463405 0.346781 0.636673 0.149 Uiso 1 1 calc R U . . .
C32 C 0.1343(5) 0.2444(3) 0.6084(2) 0.1093(15) Uani 1 1 d . . . . .
H32A H 0.119854 0.197573 0.597584 0.164 Uiso 1 1 calc R U . . .
H32B H 0.077394 0.270803 0.571793 0.164 Uiso 1 1 calc R U . . .
H32C H 0.086520 0.253981 0.651848 0.164 Uiso 1 1 calc R U . . .
C33 C 0.3862(3) 0.02020(12) 0.43299(13) 0.0492(5) Uani 1 1 d . . . . .
H33A H 0.432325 0.014825 0.387902 0.059 Uiso 1 1 calc R U . . .
H33B H 0.422059 0.063706 0.451509 0.059 Uiso 1 1 calc R U . . .
C34 C 0.4589(3) -0.03468(13) 0.48254(14) 0.0549(6) Uani 1 1 d . . . . .
H34A H 0.430258 -0.078358 0.462562 0.066 Uiso 1 1 calc R U . . .
H34B H 0.582097 -0.030949 0.487785 0.066 Uiso 1 1 calc R U . . .
C35 C 0.3899(3) -0.02922(12) 0.55297(14) 0.0510(5) Uani 1 1 d . . . . .
H35 H 0.428608 0.013445 0.574150 0.061 Uiso 1 1 calc R U . . .
C36 C 0.1955(3) -0.03220(13) 0.55253(14) 0.0530(6) Uani 1 1 d . . . . .
C37 C 0.1224(3) 0.02019(12) 0.49728(12) 0.0447(5) Uani 1 1 d . . . . .
H37 H 0.160048 0.063750 0.516571 0.054 Uiso 1 1 calc R U . . .
C38 C -0.0716(3) 0.02421(16) 0.49193(14) 0.0603(7) Uani 1 1 d . . . . .
H38A H -0.118791 -0.013725 0.465222 0.072 Uiso 1 1 calc R U . . .
H38B H -0.111895 0.021989 0.538380 0.072 Uiso 1 1 calc R U . . .
C39 C -0.1325(3) 0.08930(15) 0.45654(14) 0.0575(6) Uani 1 1 d . . . . .
H39A H -0.093194 0.126796 0.485796 0.069 Uiso 1 1 calc R U . . .
H39B H -0.256126 0.089981 0.452874 0.069 Uiso 1 1 calc R U . . .
C40 C -0.0701(3) 0.09896(11) 0.38303(12) 0.0437(5) Uani 1 1 d . . . . .
C41 C 0.1267(2) 0.08521(10) 0.38582(11) 0.0377(4) Uani 1 1 d . . . . .
H41 H 0.177704 0.120985 0.415664 0.045 Uiso 1 1 calc R U . . .
C42 C 0.1901(3) 0.01832(11) 0.42290(12) 0.0416(4) Uani 1 1 d . . . . .
C43 C 0.1949(3) 0.09742(11) 0.31429(12) 0.0464(5) Uani 1 1 d . . . . .
H43A H 0.317338 0.090669 0.318395 0.056 Uiso 1 1 calc R U . . .
H43B H 0.145523 0.064394 0.281495 0.056 Uiso 1 1 calc R U . . .
C44 C 0.1566(3) 0.16761(12) 0.28471(12) 0.0456(5) Uani 1 1 d . . . . .
H44 H 0.220993 0.200695 0.313951 0.055 Uiso 1 1 calc R U . . .
C45 C -0.0326(3) 0.18342(10) 0.28441(11) 0.0397(4) Uani 1 1 d . . . . .
H45 H -0.093108 0.150762 0.253326 0.048 Uiso 1 1 calc R U . . .
C46 C -0.0968(3) 0.17357(12) 0.35823(12) 0.0434(5) Uani 1 1 d . . . . .
C47 C -0.2832(3) 0.19727(16) 0.34474(15) 0.0638(7) Uani 1 1 d . . . . .
H47A H -0.353530 0.162176 0.322440 0.077 Uiso 1 1 calc R U . . .
H47B H -0.329890 0.209931 0.388157 0.077 Uiso 1 1 calc R U . . .
C48 C -0.2737(3) 0.25804(14) 0.29629(14) 0.0565(6) Uani 1 1 d . . . . .
H48A H -0.280046 0.299321 0.322780 0.068 Uiso 1 1 calc R U . . .
H48B H -0.367796 0.257209 0.260471 0.068 Uiso 1 1 calc R U . . .
C49 C -0.1011(3) 0.25420(11) 0.26218(11) 0.0440(5) Uani 1 1 d . . . . .
H49 H -0.024715 0.287304 0.285936 0.053 Uiso 1 1 calc R U . . .
C50 C -0.1189(3) 0.27284(11) 0.18404(12) 0.0463(5) Uani 1 1 d . . . . .
C51 C -0.2034(4) 0.34220(13) 0.17510(15) 0.0596(6) Uani 1 1 d . . . . .
H51A H -0.324739 0.337512 0.179356 0.072 Uiso 1 1 calc R U . . .
H51B H -0.157751 0.371388 0.212506 0.072 Uiso 1 1 calc R U . . .
C52 C -0.1761(4) 0.37490(15) 0.10539(16) 0.0697(8) Uani 1 1 d . . . . .
H52A H -0.233127 0.348803 0.067785 0.084 Uiso 1 1 calc R U . . .
H52B H -0.225017 0.419620 0.103946 0.084 Uiso 1 1 calc R U . . .
C53 C 0.0128(4) 0.37919(13) 0.09525(16) 0.0646(7) Uani 1 1 d . . . . .
H53A H 0.067141 0.408966 0.130290 0.078 Uiso 1 1 calc R U . . .
H53B H 0.027831 0.398270 0.049612 0.078 Uiso 1 1 calc R U . . .
C54 C 0.0993(4) 0.31055(12) 0.10086(13) 0.0549(6) Uani 1 1 d . . . . .
C55 C 0.6127(3) -0.07488(15) 0.63096(13) 0.0574(6) Uani 1 1 d . . . . .
C56 C 0.6691(5) -0.1358(2) 0.6713(2) 0.0979(12) Uani 1 1 d . . . . .
H56A H 0.781282 -0.128563 0.693396 0.147 Uiso 1 1 calc R U . . .
H56B H 0.671024 -0.173503 0.640143 0.147 Uiso 1 1 calc R U . . .
H56C H 0.591403 -0.144699 0.706292 0.147 Uiso 1 1 calc R U . . .
C57 C 0.1288(4) -0.10390(15) 0.53810(19) 0.0766(9) Uani 1 1 d . . . . .
H57A H 0.170814 -0.132992 0.575481 0.115 Uiso 1 1 calc R U . . .
H57B H 0.167566 -0.119740 0.494819 0.115 Uiso 1 1 calc R U . . .
H57C H 0.006524 -0.103698 0.534985 0.115 Uiso 1 1 calc R U . . .
C58 C 0.1476(4) -0.0111(2) 0.62530(16) 0.0775(9) Uani 1 1 d . . . . .
H58A H 0.205933 -0.039268 0.660058 0.116 Uiso 1 1 calc R U . . .
H58B H 0.026754 -0.015685 0.627675 0.116 Uiso 1 1 calc R U . . .
H58C H 0.179944 0.034818 0.633746 0.116 Uiso 1 1 calc R U . . .
C59 C 0.1394(4) -0.04407(12) 0.37884(15) 0.0614(7) Uani 1 1 d . . . . .
H59A H 0.148762 -0.034323 0.330275 0.092 Uiso 1 1 calc R U . . .
H59B H 0.024004 -0.056183 0.385883 0.092 Uiso 1 1 calc R U . . .
H59C H 0.213848 -0.080654 0.392859 0.092 Uiso 1 1 calc R U . . .
C60 C -0.1722(3) 0.05077(14) 0.33225(16) 0.0620(7) Uani 1 1 d . . . . .
H60A H -0.179008 0.007381 0.353645 0.093 Uiso 1 1 calc R U . . .
H60B H -0.115999 0.046807 0.289816 0.093 Uiso 1 1 calc R U . . .
H60C H -0.285023 0.068218 0.321782 0.093 Uiso 1 1 calc R U . . .
C61 C -0.0090(4) 0.22401(13) 0.41058(13) 0.0560(6) Uani 1 1 d . . . . .
H61A H 0.109468 0.212728 0.418791 0.084 Uiso 1 1 calc R U . . .
H61B H -0.062172 0.222102 0.453878 0.084 Uiso 1 1 calc R U . . .
H61C H -0.019668 0.268548 0.391605 0.084 Uiso 1 1 calc R U . . .
C62 C -0.2182(4) 0.21914(14) 0.14080(14) 0.0622(7) Uani 1 1 d . . . . .
H62A H -0.258495 0.237575 0.096285 0.093 Uiso 1 1 calc R U . . .
H62B H -0.313476 0.204524 0.165184 0.093 Uiso 1 1 calc R U . . .
H62C H -0.144944 0.181607 0.133796 0.093 Uiso 1 1 calc R U . . .
C63 C 0.0535(5) 0.26695(15) 0.03698(15) 0.0712(8) Uani 1 1 d . . . . .
H63A H 0.090975 0.221759 0.046436 0.107 Uiso 1 1 calc R U . . .
H63B H 0.108367 0.284225 -0.002214 0.107 Uiso 1 1 calc R U . . .
H63C H -0.067747 0.267357 0.026428 0.107 Uiso 1 1 calc R U . . .
C64 C 0.2907(4) 0.31845(16) 0.11139(17) 0.0711(8) Uani 1 1 d . . . . .
H64A H 0.319344 0.344771 0.152577 0.107 Uiso 1 1 calc R U . . .
H64B H 0.331418 0.340600 0.071500 0.107 Uiso 1 1 calc R U . . .
H64C H 0.342810 0.274987 0.116774 0.107 Uiso 1 1 calc R U . . .
O1 O 0.1343(2) -0.06352(10) 1.15541(9) 0.0622(5) Uani 1 1 d . . . . .
O2 O 0.2658(3) 0.20991(12) 0.79560(11) 0.0815(7) Uani 1 1 d . . . . .
H2 H 0.286174 0.217622 0.755102 0.122 Uiso 1 1 calc R U . . .
O3 O 0.3913(2) 0.21650(10) 0.66925(9) 0.0604(4) Uani 1 1 d . . . . .
O4 O -0.0686(3) -0.11719(12) 1.08954(10) 0.0750(6) Uani 1 1 d . . . . .
O5 O 0.4589(2) -0.08384(9) 0.59764(10) 0.0630(5) Uani 1 1 d . . . . .
O6 O 0.2184(3) 0.16755(11) 0.21699(10) 0.0745(6) Uani 1 1 d . . . . .
H6 H 0.184532 0.201280 0.195675 0.112 Uiso 1 1 calc R U . . .
O7 O 0.0558(2) 0.27785(8) 0.16543(8) 0.0471(3) Uani 1 1 d . . . . .
O8 O 0.6930(3) -0.02449(13) 0.62787(11) 0.0752(6) Uani 1 1 d . . . . .

loop_
_atom_site_aniso_label
_atom_site_aniso_U_11
_atom_site_aniso_U_22
_atom_site_aniso_U_33
_atom_site_aniso_U_23
_atom_site_aniso_U_13
_atom_site_aniso_U_12
C1 0.0336(11) 0.0588(13) 0.0500(13) 0.0019(10) 0.0015(9) 0.0006(9)
C2 0.0336(11) 0.0773(17) 0.0536(13) 0.0036(12) 0.0039(9) -0.0042(10)
C3 0.0466(12) 0.0682(15) 0.0426(12) 0.0017(11) -0.0010(9) -0.0119(11)
C4 0.0440(12) 0.0631(14) 0.0502(13) 0.0066(11) -0.0024(10) -0.0032(10)
C5 0.0358(10) 0.0525(12) 0.0458(12) -0.0016(9) -0.0025(8) 0.0001(9)
C6 0.0372(11) 0.0680(15) 0.0624(15) 0.0057(12) -0.0011(10) 0.0077(10)
C7 0.0343(11) 0.0648(14) 0.0695(16) -0.0003(13) 0.0057(10) 0.0091(10)
C8 0.0325(10) 0.0502(12) 0.0512(12) -0.0052(10) 0.0040(8) -0.0011(9)
C9 0.0318(10) 0.0442(11) 0.0452(11) -0.0049(9) 0.0013(8) -0.0012(8)
C10 0.0309(10) 0.0468(11) 0.0436(11) -0.0052(9) 0.0000(8) -0.0020(8)
C11 0.0411(11) 0.0546(13) 0.0533(13) 0.0022(10) 0.0107(9) 0.0086(9)
C12 0.0445(12) 0.0597(14) 0.0537(13) 0.0048(11) 0.0108(10) 0.0082(10)
C13 0.0448(12) 0.0476(12) 0.0499(12) -0.0059(10) 0.0095(9) -0.0031(9)
C14 0.0399(11) 0.0494(12) 0.0550(13) -0.0070(10) 0.0107(9) 0.0018(9)
C15 0.0506(15) 0.088(2) 0.0746(18) 0.0010(16) 0.0207(13) 0.0111(13)
C16 0.0575(15) 0.0728(17) 0.0734(18) -0.0010(14) 0.0262(13) 0.0042(13)
C17 0.0491(13) 0.0572(13) 0.0564(14) -0.0074(11) 0.0165(10) -0.0061(10)
C18 0.0526(13) 0.0614(15) 0.0538(14) -0.0042(11) 0.0149(11) -0.0081(11)
C19 0.0730(18) 0.087(2) 0.0639(17) 0.0007(15) 0.0296(14) -0.0062(15)
C20 0.106(3) 0.109(3) 0.0598(18) 0.0103(18) 0.0406(17) 0.006(2)
C21 0.098(3) 0.135(3) 0.0507(16) 0.0115(19) 0.0162(16) 0.015(2)
C22 0.0789(19) 0.104(2) 0.0503(15) 0.0169(15) 0.0143(13) 0.0126(18)
C23 0.0507(13) 0.0573(14) 0.0535(14) 0.0041(11) 0.0021(11) -0.0043(11)
C24 0.0736(18) 0.085(2) 0.0612(17) 0.0114(15) 0.0080(13) -0.0183(15)
C25 0.0539(14) 0.103(2) 0.0488(14) 0.0058(14) -0.0101(11) -0.0116(14)
C26 0.0696(18) 0.0727(19) 0.086(2) 0.0284(16) 0.0054(15) 0.0089(14)
C27 0.0555(13) 0.0549(13) 0.0535(14) -0.0137(11) 0.0057(10) -0.0094(11)
C28 0.0448(12) 0.0692(16) 0.0602(15) -0.0085(13) 0.0029(10) -0.0158(11)
C29 0.0823(18) 0.0485(13) 0.0560(14) -0.0106(11) 0.0154(13) -0.0001(13)
C30 0.0787(19) 0.0642(17) 0.0768(19) 0.0020(14) 0.0080(15) -0.0217(15)
C31 0.124(3) 0.092(3) 0.088(2) 0.027(2) 0.043(2) 0.029(2)
C32 0.073(2) 0.181(5) 0.074(2) 0.029(3) 0.0044(17) 0.018(3)
C33 0.0379(11) 0.0498(12) 0.0609(14) 0.0110(11) 0.0104(9) 0.0044(9)
C34 0.0397(12) 0.0516(13) 0.0735(16) 0.0126(12) 0.0052(11) 0.0059(10)
C35 0.0408(11) 0.0458(12) 0.0653(15) 0.0163(11) -0.0025(10) -0.0007(9)
C36 0.0402(11) 0.0565(13) 0.0616(14) 0.0201(11) 0.0000(10) -0.0046(10)
C37 0.0338(10) 0.0482(11) 0.0523(12) 0.0105(10) 0.0040(8) -0.0035(9)
C38 0.0377(11) 0.0823(18) 0.0619(15) 0.0256(14) 0.0095(10) -0.0002(12)
C39 0.0338(11) 0.0796(18) 0.0601(14) 0.0191(13) 0.0106(10) 0.0084(11)
C40 0.0326(10) 0.0505(12) 0.0477(12) 0.0059(9) 0.0025(8) -0.0002(8)
C41 0.0331(10) 0.0363(10) 0.0440(11) 0.0015(8) 0.0041(8) -0.0010(8)
C42 0.0358(10) 0.0382(10) 0.0508(12) 0.0050(9) 0.0040(8) -0.0010(8)
C43 0.0442(11) 0.0463(12) 0.0499(12) 0.0037(9) 0.0114(9) 0.0094(9)
C44 0.0440(11) 0.0464(11) 0.0474(12) 0.0074(9) 0.0106(9) 0.0055(9)
C45 0.0406(11) 0.0392(10) 0.0387(10) -0.0025(8) -0.0010(8) 0.0007(8)
C46 0.0364(10) 0.0505(12) 0.0433(11) 0.0001(9) 0.0039(8) 0.0067(9)
C47 0.0448(13) 0.0832(19) 0.0644(16) 0.0137(14) 0.0098(11) 0.0209(12)
C48 0.0491(13) 0.0629(15) 0.0568(14) 0.0020(11) 0.0000(10) 0.0169(11)
C49 0.0436(11) 0.0405(11) 0.0462(12) -0.0029(9) -0.0061(9) 0.0040(9)
C50 0.0454(11) 0.0419(11) 0.0495(12) 0.0000(9) -0.0085(9) 0.0011(9)
C51 0.0603(15) 0.0535(14) 0.0630(15) 0.0075(12) -0.0077(12) 0.0136(12)
C52 0.084(2) 0.0553(15) 0.0674(17) 0.0138(13) -0.0086(14) 0.0170(14)
C53 0.0843(19) 0.0449(13) 0.0636(16) 0.0116(12) -0.0007(13) 0.0037(12)
C54 0.0699(16) 0.0435(12) 0.0508(13) 0.0094(10) 0.0017(11) 0.0022(11)
C55 0.0393(12) 0.0793(18) 0.0543(14) 0.0137(13) 0.0071(10) 0.0067(12)
C56 0.070(2) 0.113(3) 0.108(3) 0.049(2) -0.0096(18) 0.0186(19)
C57 0.0578(15) 0.0642(17) 0.105(2) 0.0390(17) -0.0119(15) -0.0190(13)
C58 0.0582(16) 0.114(3) 0.0612(17) 0.0320(17) 0.0086(12) 0.0087(16)
C59 0.0734(17) 0.0412(12) 0.0684(16) -0.0002(11) -0.0031(13) -0.0028(11)
C60 0.0502(14) 0.0592(14) 0.0739(17) 0.0126(13) -0.0120(12) -0.0144(11)
C61 0.0717(16) 0.0513(13) 0.0439(12) -0.0076(10) -0.0016(11) 0.0160(11)
C62 0.0679(16) 0.0630(15) 0.0520(14) -0.0013(12) -0.0181(12) -0.0114(13)
C63 0.103(2) 0.0584(15) 0.0524(15) 0.0018(12) 0.0052(14) 0.0046(15)
C64 0.0730(18) 0.0656(17) 0.0760(19) 0.0156(14) 0.0147(14) -0.0036(14)
O1 0.0581(10) 0.0822(12) 0.0452(9) 0.0075(8) -0.0022(7) -0.0207(9)
O2 0.0885(14) 0.0901(15) 0.0704(13) 0.0320(11) 0.0341(11) 0.0446(12)
O3 0.0559(10) 0.0766(12) 0.0499(9) 0.0057(9) 0.0110(7) -0.0020(9)
O4 0.0766(13) 0.0881(14) 0.0599(12) -0.0032(10) 0.0029(10) -0.0309(11)
O5 0.0471(9) 0.0596(10) 0.0801(12) 0.0261(9) -0.0077(8) -0.0003(8)
O6 0.0855(14) 0.0797(13) 0.0633(12) 0.0316(10) 0.0378(10) 0.0370(11)
O7 0.0523(9) 0.0430(8) 0.0449(8) 0.0061(7) -0.0032(6) 0.0005(6)
O8 0.0537(11) 0.0965(15) 0.0736(13) 0.0114(11) -0.0055(9) -0.0115(11)

loop_
_atom_type_symbol
_atom_type_description
_atom_type_scat_dispersion_real
_atom_type_scat_dispersion_imag
_atom_type_scat_source
C C 0.0181 0.0091 'International Tables Vol C Tables 4.2.6.8 and 6.1.1.4'
H H 0.0000 0.0000 'International Tables Vol C Tables 4.2.6.8 and 6.1.1.4'
O O 0.0492 0.0322 'International Tables Vol C Tables 4.2.6.8 and 6.1.1.4'

loop_
_geom_angle_atom_site_label_1
_geom_angle_atom_site_label_2
_geom_angle_atom_site_label_3
_geom_angle
_geom_angle_site_symmetry_1
_geom_angle_site_symmetry_3
C2 C1 C10 113.30(18) . .
C2 C1 H1A 108.9 . .
C10 C1 H1A 108.9 . .
C2 C1 H1B 108.9 . .
C10 C1 H1B 108.9 . .
H1A C1 H1B 107.7 . .
C3 C2 C1 109.7(2) . .
C3 C2 H2A 109.7 . .
C1 C2 H2A 109.7 . .
C3 C2 H2B 109.7 . .
C1 C2 H2B 109.7 . .
H2A C2 H2B 108.2 . .
O1 C3 C2 109.5(2) . .
O1 C3 C4 109.29(19) . .
C2 C3 C4 114.3(2) . .
O1 C3 H3 107.9 . .
C2 C3 H3 107.9 . .
C4 C3 H3 107.9 . .
C3 C4 C25 112.0(2) . .
C3 C4 C26 107.3(2) . .
C25 C4 C26 108.6(2) . .
C3 C4 C5 105.25(18) . .
C25 C4 C5 114.6(2) . .
C26 C4 C5 108.8(2) . .
C6 C5 C4 114.05(18) . .
C6 C5 C10 110.36(19) . .
C4 C5 C10 118.03(19) . .
C6 C5 H5 104.2 . .
C4 C5 H5 104.2 . .
C10 C5 H5 104.2 . .
C7 C6 C5 110.53(19) . .
C7 C6 H6A 109.5 . .
C5 C6 H6A 109.5 . .
C7 C6 H6B 109.5 . .
C5 C6 H6B 109.5 . .
H6A C6 H6B 108.1 . .
C6 C7 C8 114.0(2) . .
C6 C7 H7A 108.7 . .
C8 C7 H7A 108.7 . .
C6 C7 H7B 108.7 . .
C8 C7 H7B 108.7 . .
H7A C7 H7B 107.6 . .
C7 C8 C28 107.36(19) . .
C7 C8 C9 109.58(18) . .
C28 C8 C9 112.41(18) . .
C7 C8 C14 110.63(19) . .
C28 C8 C14 110.22(19) . .
C9 C8 C14 106.68(17) . .
C11 C9 C8 110.46(18) . .
C11 C9 C10 114.84(17) . .
C8 C9 C10 116.30(16) . .
C11 C9 H9 104.6 . .
C8 C9 H9 104.6 . .
C10 C9 H9 104.6 . .
C1 C10 C27 107.63(18) . .
C1 C10 C5 107.71(18) . .
C27 C10 C5 113.92(18) . .
C1 C10 C9 108.39(16) . .
C27 C10 C9 112.81(18) . .
C5 C10 C9 106.16(17) . .
C12 C11 C9 114.51(18) . .
C12 C11 H11A 108.6 . .
C9 C11 H11A 108.6 . .
C12 C11 H11B 108.6 . .
C9 C11 H11B 108.6 . .
H11A C11 H11B 107.6 . .
O2 C12 C13 113.1(2) . .
O2 C12 C11 105.45(19) . .
C13 C12 C11 110.67(19) . .
O2 C12 H12 109.2 . .
C13 C12 H12 109.2 . .
C11 C12 H12 109.2 . .
C12 C13 C17 121.2(2) . .
C12 C13 C14 110.88(19) . .
C17 C13 C14 103.50(18) . .
C12 C13 H13 106.8 . .
C17 C13 H13 106.8 . .
C14 C13 H13 106.8 . .
C15 C14 C13 100.9(2) . .
C15 C14 C29 106.0(2) . .
C13 C14 C29 110.41(19) . .
C15 C14 C8 116.4(2) . .
C13 C14 C8 110.12(17) . .
C29 C14 C8 112.35(19) . .
C16 C15 C14 106.0(2) . .
C16 C15 H15A 110.5 . .
C14 C15 H15A 110.5 . .
C16 C15 H15B 110.5 . .
C14 C15 H15B 110.5 . .
H15A C15 H15B 108.7 . .
C15 C16 C17 107.5(2) . .
C15 C16 H16A 110.2 . .
C17 C16 H16A 110.2 . .
C15 C16 H16B 110.2 . .
C17 C16 H16B 110.2 . .
H16A C16 H16B 108.5 . .
C18 C17 C13 119.3(2) . .
C18 C17 C16 112.9(2) . .
C13 C17 C16 102.9(2) . .
C18 C17 H17 107.0 . .
C13 C17 H17 107.0 . .
C16 C17 H17 107.0 . .
O3 C18 C30 111.5(2) . .
O3 C18 C19 108.4(2) . .
C30 C18 C19 111.7(2) . .
O3 C18 C17 104.05(19) . .
C30 C18 C17 111.5(2) . .
C19 C18 C17 109.4(2) . .
C20 C19 C18 112.5(3) . .
C20 C19 H19A 109.1 . .
C18 C19 H19A 109.1 . .
C20 C19 H19B 109.1 . .
C18 C19 H19B 109.1 . .
H19A C19 H19B 107.8 . .
C21 C20 C19 110.2(3) . .
C21 C20 H20A 109.6 . .
C19 C20 H20A 109.6 . .
C21 C20 H20B 109.6 . .
C19 C20 H20B 109.6 . .
H20A C20 H20B 108.1 . .
C20 C21 C22 112.0(3) . .
C20 C21 H21A 109.2 . .
C22 C21 H21A 109.2 . .
C20 C21 H21B 109.2 . .
C22 C21 H21B 109.2 . .
H21A C21 H21B 107.9 . .
O3 C22 C32 103.3(3) . .
O3 C22 C21 109.8(3) . .
C32 C22 C21 111.6(3) . .
O3 C22 C31 111.2(3) . .
C32 C22 C31 109.4(4) . .
C21 C22 C31 111.3(3) . .
O4 C23 O1 123.6(2) . .
O4 C23 C24 123.5(2) . .
O1 C23 C24 112.8(2) . .
C23 C24 H24A 109.5 . .
C23 C24 H24B 109.5 . .
H24A C24 H24B 109.5 . .
C23 C24 H24C 109.5 . .
H24A C24 H24C 109.5 . .
H24B C24 H24C 109.5 . .
C4 C25 H25A 109.5 . .
C4 C25 H25B 109.5 . .
H25A C25 H25B 109.5 . .
C4 C25 H25C 109.5 . .
H25A C25 H25C 109.5 . .
H25B C25 H25C 109.5 . .
C4 C26 H26A 109.5 . .
C4 C26 H26B 109.5 . .
H26A C26 H26B 109.5 . .
C4 C26 H26C 109.5 . .
H26A C26 H26C 109.5 . .
H26B C26 H26C 109.5 . .
C10 C27 H27A 109.5 . .
C10 C27 H27B 109.5 . .
H27A C27 H27B 109.5 . .
C10 C27 H27C 109.5 . .
H27A C27 H27C 109.5 . .
H27B C27 H27C 109.5 . .
C8 C28 H28A 109.5 . .
C8 C28 H28B 109.5 . .
H28A C28 H28B 109.5 . .
C8 C28 H28C 109.5 . .
H28A C28 H28C 109.5 . .
H28B C28 H28C 109.5 . .
C14 C29 H29A 109.5 . .
C14 C29 H29B 109.5 . .
H29A C29 H29B 109.5 . .
C14 C29 H29C 109.5 . .
H29A C29 H29C 109.5 . .
H29B C29 H29C 109.5 . .
C18 C30 H30A 109.5 . .
C18 C30 H30B 109.5 . .
H30A C30 H30B 109.5 . .
C18 C30 H30C 109.5 . .
H30A C30 H30C 109.5 . .
H30B C30 H30C 109.5 . .
C22 C31 H31A 109.5 . .
C22 C31 H31B 109.5 . .
H31A C31 H31B 109.5 . .
C22 C31 H31C 109.5 . .
H31A C31 H31C 109.5 . .
H31B C31 H31C 109.5 . .
C22 C32 H32A 109.5 . .
C22 C32 H32B 109.5 . .
H32A C32 H32B 109.5 . .
C22 C32 H32C 109.5 . .
H32A C32 H32C 109.5 . .
H32B C32 H32C 109.5 . .
C34 C33 C42 112.50(18) . .
C34 C33 H33A 109.1 . .
C42 C33 H33A 109.1 . .
C34 C33 H33B 109.1 . .
C42 C33 H33B 109.1 . .
H33A C33 H33B 107.8 . .
C35 C34 C33 111.3(2) . .
C35 C34 H34A 109.4 . .
C33 C34 H34A 109.4 . .
C35 C34 H34B 109.4 . .
C33 C34 H34B 109.4 . .
H34A C34 H34B 108.0 . .
O5 C35 C34 109.3(2) . .
O5 C35 C36 107.40(18) . .
C34 C35 C36 115.2(2) . .
O5 C35 H35 108.3 . .
C34 C35 H35 108.3 . .
C36 C35 H35 108.3 . .
C35 C36 C58 107.6(2) . .
C35 C36 C57 111.3(2) . .
C58 C36 C57 108.2(2) . .
C35 C36 C37 106.99(18) . .
C58 C36 C37 109.3(2) . .
C57 C36 C37 113.3(2) . .
C38 C37 C42 110.63(17) . .
C38 C37 C36 113.19(18) . .
C42 C37 C36 117.95(19) . .
C38 C37 H37 104.5 . .
C42 C37 H37 104.5 . .
C36 C37 H37 104.5 . .
C39 C38 C37 110.7(2) . .
C39 C38 H38A 109.5 . .
C37 C38 H38A 109.5 . .
C39 C38 H38B 109.5 . .
C37 C38 H38B 109.5 . .
H38A C38 H38B 108.1 . .
C38 C39 C40 113.7(2) . .
C38 C39 H39A 108.8 . .
C40 C39 H39A 108.8 . .
C38 C39 H39B 108.8 . .
C40 C39 H39B 108.8 . .
H39A C39 H39B 107.7 . .
C39 C40 C60 108.1(2) . .
C39 C40 C46 110.53(19) . .
C60 C40 C46 110.26(18) . .
C39 C40 C41 109.41(17) . .
C60 C40 C41 112.06(19) . .
C46 C40 C41 106.48(16) . .
C43 C41 C40 110.91(17) . .
C43 C41 C42 114.70(17) . .
C40 C41 C42 116.15(16) . .
C43 C41 H41 104.5 . .
C40 C41 H41 104.5 . .
C42 C41 H41 104.5 . .
C59 C42 C33 107.62(19) . .
C59 C42 C37 115.36(19) . .
C33 C42 C37 107.20(17) . .
C59 C42 C41 112.13(17) . .
C33 C42 C41 108.40(16) . .
C37 C42 C41 105.87(17) . .
C44 C43 C41 113.85(18) . .
C44 C43 H43A 108.8 . .
C41 C43 H43A 108.8 . .
C44 C43 H43B 108.8 . .
C41 C43 H43B 108.8 . .
H43A C43 H43B 107.7 . .
O6 C44 C45 113.69(19) . .
O6 C44 C43 105.44(18) . .
C45 C44 C43 110.76(18) . .
O6 C44 H44 108.9 . .
C45 C44 H44 108.9 . .
C43 C44 H44 108.9 . .
C44 C45 C46 111.05(17) . .
C44 C45 C49 120.39(18) . .
C46 C45 C49 103.51(17) . .
C44 C45 H45 107.1 . .
C46 C45 H45 107.1 . .
C49 C45 H45 107.1 . .
C47 C46 C61 106.3(2) . .
C47 C46 C45 100.49(18) . .
C61 C46 C45 110.46(19) . .
C47 C46 C40 116.3(2) . .
C61 C46 C40 112.12(18) . .
C45 C46 C40 110.52(17) . .
C48 C47 C46 104.6(2) . .
C48 C47 H47A 110.8 . .
C46 C47 H47A 110.8 . .
C48 C47 H47B 110.8 . .
C46 C47 H47B 110.8 . .
H47A C47 H47B 108.9 . .
C47 C48 C49 107.62(19) . .
C47 C48 H48A 110.2 . .
C49 C48 H48A 110.2 . .
C47 C48 H48B 110.2 . .
C49 C48 H48B 110.2 . .
H48A C48 H48B 108.5 . .
C50 C49 C48 112.47(18) . .
C50 C49 C45 119.20(18) . .
C48 C49 C45 102.96(18) . .
C50 C49 H49 107.2 . .
C48 C49 H49 107.2 . .
C45 C49 H49 107.2 . .
O7 C50 C62 111.6(2) . .
O7 C50 C51 108.72(19) . .
C62 C50 C51 111.7(2) . .
O7 C50 C49 103.94(16) . .
C62 C50 C49 111.24(19) . .
C51 C50 C49 109.31(19) . .
C52 C51 C50 113.2(2) . .
C52 C51 H51A 108.9 . .
C50 C51 H51A 108.9 . .
C52 C51 H51B 108.9 . .
C50 C51 H51B 108.9 . .
H51A C51 H51B 107.8 . .
C53 C52 C51 110.2(2) . .
C53 C52 H52A 109.6 . .
C51 C52 H52A 109.6 . .
C53 C52 H52B 109.6 . .
C51 C52 H52B 109.6 . .
H52A C52 H52B 108.1 . .
C52 C53 C54 112.1(2) . .
C52 C53 H53A 109.2 . .
C54 C53 H53A 109.2 . .
C52 C53 H53B 109.2 . .
C54 C53 H53B 109.2 . .
H53A C53 H53B 107.9 . .
O7 C54 C64 103.32(19) . .
O7 C54 C63 111.8(2) . .
C64 C54 C63 109.7(3) . .
O7 C54 C53 109.0(2) . .
C64 C54 C53 110.5(2) . .
C63 C54 C53 112.2(2) . .
O8 C55 O5 123.6(2) . .
O8 C55 C56 125.2(3) . .
O5 C55 C56 111.2(3) . .
C55 C56 H56A 109.5 . .
C55 C56 H56B 109.5 . .
H56A C56 H56B 109.5 . .
C55 C56 H56C 109.5 . .
H56A C56 H56C 109.5 . .
H56B C56 H56C 109.5 . .
C36 C57 H57A 109.5 . .
C36 C57 H57B 109.5 . .
H57A C57 H57B 109.5 . .
C36 C57 H57C 109.5 . .
H57A C57 H57C 109.5 . .
H57B C57 H57C 109.5 . .
C36 C58 H58A 109.5 . .
C36 C58 H58B 109.5 . .
H58A C58 H58B 109.5 . .
C36 C58 H58C 109.5 . .
H58A C58 H58C 109.5 . .
H58B C58 H58C 109.5 . .
C42 C59 H59A 109.5 . .
C42 C59 H59B 109.5 . .
H59A C59 H59B 109.5 . .
C42 C59 H59C 109.5 . .
H59A C59 H59C 109.5 . .
H59B C59 H59C 109.5 . .
C40 C60 H60A 109.5 . .
C40 C60 H60B 109.5 . .
H60A C60 H60B 109.5 . .
C40 C60 H60C 109.5 . .
H60A C60 H60C 109.5 . .
H60B C60 H60C 109.5 . .
C46 C61 H61A 109.5 . .
C46 C61 H61B 109.5 . .
H61A C61 H61B 109.5 . .
C46 C61 H61C 109.5 . .
H61A C61 H61C 109.5 . .
H61B C61 H61C 109.5 . .
C50 C62 H62A 109.5 . .
C50 C62 H62B 109.5 . .
H62A C62 H62B 109.5 . .
C50 C62 H62C 109.5 . .
H62A C62 H62C 109.5 . .
H62B C62 H62C 109.5 . .
C54 C63 H63A 109.5 . .
C54 C63 H63B 109.5 . .
H63A C63 H63B 109.5 . .
C54 C63 H63C 109.5 . .
H63A C63 H63C 109.5 . .
H63B C63 H63C 109.5 . .
C54 C64 H64A 109.5 . .
C54 C64 H64B 109.5 . .
H64A C64 H64B 109.5 . .
C54 C64 H64C 109.5 . .
H64A C64 H64C 109.5 . .
H64B C64 H64C 109.5 . .
C23 O1 C3 116.69(18) . .
C12 O2 H2 109.5 . .
C22 O3 C18 122.9(2) . .
C55 O5 C35 117.5(2) . .
C44 O6 H6 109.5 . .
C50 O7 C54 121.88(17) . .

loop_
_geom_bond_atom_site_label_1
_geom_bond_atom_site_label_2
_geom_bond_distance
_geom_bond_site_symmetry_2
C1 C2 1.525(3) .
C1 C10 1.537(3) .
C1 H1A 0.9700 .
C1 H1B 0.9700 .
C2 C3 1.510(4) .
C2 H2A 0.9700 .
C2 H2B 0.9700 .
C3 O1 1.460(3) .
C3 C4 1.530(3) .
C3 H3 0.9800 .
C4 C25 1.541(4) .
C4 C26 1.544(4) .
C4 C5 1.563(3) .
C5 C6 1.535(3) .
C5 C10 1.563(3) .
C5 H5 0.9800 .
C6 C7 1.522(4) .
C6 H6A 0.9700 .
C6 H6B 0.9700 .
C7 C8 1.537(3) .
C7 H7A 0.9700 .
C7 H7B 0.9700 .
C8 C28 1.547(3) .
C8 C9 1.565(3) .
C8 C14 1.575(3) .
C9 C11 1.535(3) .
C9 C10 1.566(3) .
C9 H9 0.9800 .
C10 C27 1.542(3) .
C11 C12 1.528(3) .
C11 H11A 0.9700 .
C11 H11B 0.9700 .
C12 O2 1.427(3) .
C12 C13 1.526(3) .
C12 H12 0.9800 .
C13 C17 1.546(3) .
C13 C14 1.553(3) .
C13 H13 0.9800 .
C14 C15 1.544(3) .
C14 C29 1.555(3) .
C15 C16 1.517(4) .
C15 H15A 0.9700 .
C15 H15B 0.9700 .
C16 C17 1.555(4) .
C16 H16A 0.9700 .
C16 H16B 0.9700 .
C17 C18 1.543(4) .
C17 H17 0.9800 .
C18 O3 1.457(3) .
C18 C30 1.522(4) .
C18 C19 1.534(4) .
C19 C20 1.525(5) .
C19 H19A 0.9700 .
C19 H19B 0.9700 .
C20 C21 1.510(5) .
C20 H20A 0.9700 .
C20 H20B 0.9700 .
C21 C22 1.525(4) .
C21 H21A 0.9700 .
C21 H21B 0.9700 .
C22 O3 1.448(4) .
C22 C32 1.510(5) .
C22 C31 1.529(6) .
C23 O4 1.199(3) .
C23 O1 1.330(3) .
C23 C24 1.489(4) .
C24 H24A 0.9600 .
C24 H24B 0.9600 .
C24 H24C 0.9600 .
C25 H25A 0.9600 .
C25 H25B 0.9600 .
C25 H25C 0.9600 .
C26 H26A 0.9600 .
C26 H26B 0.9600 .
C26 H26C 0.9600 .
C27 H27A 0.9600 .
C27 H27B 0.9600 .
C27 H27C 0.9600 .
C28 H28A 0.9600 .
C28 H28B 0.9600 .
C28 H28C 0.9600 .
C29 H29A 0.9600 .
C29 H29B 0.9600 .
C29 H29C 0.9600 .
C30 H30A 0.9600 .
C30 H30B 0.9600 .
C30 H30C 0.9600 .
C31 H31A 0.9600 .
C31 H31B 0.9600 .
C31 H31C 0.9600 .
C32 H32A 0.9600 .
C32 H32B 0.9600 .
C32 H32C 0.9600 .
C33 C34 1.529(3) .
C33 C42 1.541(3) .
C33 H33A 0.9700 .
C33 H33B 0.9700 .
C34 C35 1.499(4) .
C34 H34A 0.9700 .
C34 H34B 0.9700 .
C35 O5 1.462(3) .
C35 C36 1.531(3) .
C35 H35 0.9800 .
C36 C58 1.533(4) .
C36 C57 1.539(4) .
C36 C37 1.564(3) .
C37 C38 1.525(3) .
C37 C42 1.563(3) .
C37 H37 0.9800 .
C38 C39 1.523(4) .
C38 H38A 0.9700 .
C38 H38B 0.9700 .
C39 C40 1.542(3) .
C39 H39A 0.9700 .
C39 H39B 0.9700 .
C40 C60 1.547(3) .
C40 C46 1.569(3) .
C40 C41 1.570(3) .
C41 C43 1.532(3) .
C41 C42 1.573(3) .
C41 H41 0.9800 .
C42 C59 1.538(3) .
C43 C44 1.530(3) .
C43 H43A 0.9700 .
C43 H43B 0.9700 .
C44 O6 1.423(3) .
C44 C45 1.522(3) .
C44 H44 0.9800 .
C45 C46 1.553(3) .
C45 C49 1.557(3) .
C45 H45 0.9800 .
C46 C47 1.544(3) .
C46 C61 1.544(3) .
C47 C48 1.531(4) .
C47 H47A 0.9700 .
C47 H47B 0.9700 .
C48 C49 1.556(3) .
C48 H48A 0.9700 .
C48 H48B 0.9700 .
C49 C50 1.540(3) .
C49 H49 0.9800 .
C50 O7 1.452(3) .
C50 C62 1.530(3) .
C50 C51 1.537(3) .
C51 C52 1.518(4) .
C51 H51A 0.9700 .
C51 H51B 0.9700 .
C52 C53 1.517(5) .
C52 H52A 0.9700 .
C52 H52B 0.9700 .
C53 C54 1.527(4) .
C53 H53A 0.9700 .
C53 H53B 0.9700 .
C54 O7 1.464(3) .
C54 C64 1.513(4) .
C54 C63 1.522(4) .
C55 O8 1.190(4) .
C55 O5 1.336(3) .
C55 C56 1.488(4) .
C56 H56A 0.9600 .
C56 H56B 0.9600 .
C56 H56C 0.9600 .
C57 H57A 0.9600 .
C57 H57B 0.9600 .
C57 H57C 0.9600 .
C58 H58A 0.9600 .
C58 H58B 0.9600 .
C58 H58C 0.9600 .
C59 H59A 0.9600 .
C59 H59B 0.9600 .
C59 H59C 0.9600 .
C60 H60A 0.9600 .
C60 H60B 0.9600 .
C60 H60C 0.9600 .
C61 H61A 0.9600 .
C61 H61B 0.9600 .
C61 H61C 0.9600 .
C62 H62A 0.9600 .
C62 H62B 0.9600 .
C62 H62C 0.9600 .
C63 H63A 0.9600 .
C63 H63B 0.9600 .
C63 H63C 0.9600 .
C64 H64A 0.9600 .
C64 H64B 0.9600 .
C64 H64C 0.9600 .
O2 H2 0.8200 .
O6 H6 0.8200 .

loop_
_geom_hbond_atom_site_label_D
_geom_hbond_atom_site_label_H
_geom_hbond_atom_site_label_A
_geom_hbond_distance_DH
_geom_hbond_distance_HA
_geom_hbond_distance_DA
_geom_hbond_angle_DHA
_geom_hbond_site_symmetry_A
_geom_hbond_publ_flag
O6 H6 O7 0.82 1.90 2.691(2) 163.0 . yes
O2 H2 O3 0.82 1.90 2.692(3) 161.7 . yes
C63 H63B O4 0.96 2.58 3.358(4) 137.8 2_556 yes
C24 H24C O2 0.96 2.63 3.583(4) 170.9 2_547 yes

loop_
_geom_torsion_atom_site_label_1
_geom_torsion_atom_site_label_2
_geom_torsion_atom_site_label_3
_geom_torsion_atom_site_label_4
_geom_torsion
_geom_torsion_site_symmetry_1
_geom_torsion_site_symmetry_2
_geom_torsion_site_symmetry_3
_geom_torsion_site_symmetry_4
C10 C1 C2 C3 -58.0(3) . . . .
C1 C2 C3 O1 -175.54(18) . . . .
C1 C2 C3 C4 61.5(3) . . . .
O1 C3 C4 C25 -54.0(3) . . . .
C2 C3 C4 C25 69.0(3) . . . .
O1 C3 C4 C26 65.1(3) . . . .
C2 C3 C4 C26 -171.9(2) . . . .
O1 C3 C4 C5 -179.1(2) . . . .
C2 C3 C4 C5 -56.1(3) . . . .
C3 C4 C5 C6 -176.0(2) . . . .
C25 C4 C5 C6 60.6(3) . . . .
C26 C4 C5 C6 -61.2(3) . . . .
C3 C4 C5 C10 52.0(3) . . . .
C25 C4 C5 C10 -71.4(3) . . . .
C26 C4 C5 C10 166.8(2) . . . .
C4 C5 C6 C7 161.6(2) . . . .
C10 C5 C6 C7 -62.8(3) . . . .
C5 C6 C7 C8 56.8(3) . . . .
C6 C7 C8 C28 74.1(2) . . . .
C6 C7 C8 C9 -48.2(3) . . . .
C6 C7 C8 C14 -165.6(2) . . . .
C7 C8 C9 C11 -177.80(19) . . . .
C28 C8 C9 C11 62.9(2) . . . .
C14 C8 C9 C11 -58.0(2) . . . .
C7 C8 C9 C10 49.0(2) . . . .
C28 C8 C9 C10 -70.3(2) . . . .
C14 C8 C9 C10 168.79(18) . . . .
C2 C1 C10 C27 -71.9(3) . . . .
C2 C1 C10 C5 51.3(3) . . . .
C2 C1 C10 C9 165.8(2) . . . .
C6 C5 C10 C1 175.65(19) . . . .
C4 C5 C10 C1 -50.7(2) . . . .
C6 C5 C10 C27 -65.0(2) . . . .
C4 C5 C10 C27 68.6(2) . . . .
C6 C5 C10 C9 59.7(2) . . . .
C4 C5 C10 C9 -166.66(17) . . . .
C11 C9 C10 C1 58.7(2) . . . .
C8 C9 C10 C1 -170.11(19) . . . .
C11 C9 C10 C27 -60.4(2) . . . .
C8 C9 C10 C27 70.8(2) . . . .
C11 C9 C10 C5 174.18(17) . . . .
C8 C9 C10 C5 -54.6(2) . . . .
C8 C9 C11 C12 55.2(3) . . . .
C10 C9 C11 C12 -170.83(19) . . . .
C9 C11 C12 O2 -174.7(2) . . . .
C9 C11 C12 C13 -52.1(3) . . . .
O2 C12 C13 C17 -66.4(3) . . . .
C11 C12 C13 C17 175.5(2) . . . .
O2 C12 C13 C14 172.0(2) . . . .
C11 C12 C13 C14 54.0(3) . . . .
C12 C13 C14 C15 175.5(2) . . . .
C17 C13 C14 C15 44.0(2) . . . .
C12 C13 C14 C29 63.7(2) . . . .
C17 C13 C14 C29 -67.8(2) . . . .
C12 C13 C14 C8 -61.0(2) . . . .
C17 C13 C14 C8 167.55(18) . . . .
C7 C8 C14 C15 -65.1(3) . . . .
C28 C8 C14 C15 53.4(3) . . . .
C9 C8 C14 C15 175.7(2) . . . .
C7 C8 C14 C13 -179.15(18) . . . .
C28 C8 C14 C13 -60.6(2) . . . .
C9 C8 C14 C13 61.7(2) . . . .
C7 C8 C14 C29 57.3(2) . . . .
C28 C8 C14 C29 175.9(2) . . . .
C9 C8 C14 C29 -61.8(2) . . . .
C13 C14 C15 C16 -34.7(3) . . . .
C29 C14 C15 C16 80.4(3) . . . .
C8 C14 C15 C16 -153.8(2) . . . .
C14 C15 C16 C17 12.8(3) . . . .
C12 C13 C17 C18 72.7(3) . . . .
C14 C13 C17 C18 -162.2(2) . . . .
C12 C13 C17 C16 -161.4(2) . . . .
C14 C13 C17 C16 -36.3(2) . . . .
C15 C16 C17 C18 144.5(2) . . . .
C15 C16 C17 C13 14.6(3) . . . .
C13 C17 C18 O3 -69.5(3) . . . .
C16 C17 C18 O3 169.6(2) . . . .
C13 C17 C18 C30 50.8(3) . . . .
C16 C17 C18 C30 -70.2(3) . . . .
C13 C17 C18 C19 174.9(2) . . . .
C16 C17 C18 C19 53.9(3) . . . .
O3 C18 C19 C20 49.0(3) . . . .
C30 C18 C19 C20 -74.2(4) . . . .
C17 C18 C19 C20 161.9(3) . . . .
C18 C19 C20 C21 -57.1(4) . . . .
C19 C20 C21 C22 56.7(5) . . . .
C20 C21 C22 O3 -49.3(5) . . . .
C20 C21 C22 C32 -163.2(4) . . . .
C20 C21 C22 C31 74.2(4) . . . .
C42 C33 C34 C35 -58.1(3) . . . .
C33 C34 C35 O5 178.26(19) . . . .
C33 C34 C35 C36 57.3(3) . . . .
O5 C35 C36 C58 69.8(3) . . . .
C34 C35 C36 C58 -168.2(2) . . . .
O5 C35 C36 C57 -48.6(3) . . . .
C34 C35 C36 C57 73.4(3) . . . .
O5 C35 C36 C37 -172.8(2) . . . .
C34 C35 C36 C37 -50.9(3) . . . .
C35 C36 C37 C38 -178.7(2) . . . .
C58 C36 C37 C38 -62.5(3) . . . .
C57 C36 C37 C38 58.2(3) . . . .
C35 C36 C37 C42 49.9(3) . . . .
C58 C36 C37 C42 166.1(2) . . . .
C57 C36 C37 C42 -73.2(3) . . . .
C42 C37 C38 C39 -63.3(3) . . . .
C36 C37 C38 C39 161.7(2) . . . .
C37 C38 C39 C40 57.2(3) . . . .
C38 C39 C40 C60 73.8(3) . . . .
C38 C39 C40 C46 -165.4(2) . . . .
C38 C39 C40 C41 -48.5(3) . . . .
C39 C40 C41 C43 -177.45(19) . . . .
C60 C40 C41 C43 62.7(2) . . . .
C46 C40 C41 C43 -58.0(2) . . . .
C39 C40 C41 C42 49.3(3) . . . .
C60 C40 C41 C42 -70.6(2) . . . .
C46 C40 C41 C42 168.72(17) . . . .
C34 C33 C42 C59 -71.2(3) . . . .
C34 C33 C42 C37 53.5(3) . . . .
C34 C33 C42 C41 167.3(2) . . . .
C38 C37 C42 C59 -64.8(3) . . . .
C36 C37 C42 C59 67.8(3) . . . .
C38 C37 C42 C33 175.4(2) . . . .
C36 C37 C42 C33 -52.0(2) . . . .
C38 C37 C42 C41 59.9(2) . . . .
C36 C37 C42 C41 -167.61(18) . . . .
C43 C41 C42 C59 -59.5(2) . . . .
C40 C41 C42 C59 72.0(2) . . . .
C43 C41 C42 C33 59.1(2) . . . .
C40 C41 C42 C33 -169.30(18) . . . .
C43 C41 C42 C37 173.89(17) . . . .
C40 C41 C42 C37 -54.6(2) . . . .
C40 C41 C43 C44 55.7(2) . . . .
C42 C41 C43 C44 -170.28(18) . . . .
C41 C43 C44 O6 -176.0(2) . . . .
C41 C43 C44 C45 -52.6(3) . . . .
O6 C44 C45 C46 172.57(19) . . . .
C43 C44 C45 C46 54.1(2) . . . .
O6 C44 C45 C49 -66.4(3) . . . .
C43 C44 C45 C49 175.12(18) . . . .
C44 C45 C46 C47 176.1(2) . . . .
C49 C45 C46 C47 45.6(2) . . . .
C44 C45 C46 C61 64.2(2) . . . .
C49 C45 C46 C61 -66.4(2) . . . .
C44 C45 C46 C40 -60.5(2) . . . .
C49 C45 C46 C40 168.96(16) . . . .
C39 C40 C46 C47 -66.7(2) . . . .
C60 C40 C46 C47 52.7(3) . . . .
C41 C40 C46 C47 174.54(19) . . . .
C39 C40 C46 C61 55.9(2) . . . .
C60 C40 C46 C61 175.3(2) . . . .
C41 C40 C46 C61 -62.9(2) . . . .
C39 C40 C46 C45 179.58(18) . . . .
C60 C40 C46 C45 -60.9(2) . . . .
C41 C40 C46 C45 60.8(2) . . . .
C61 C46 C47 C48 75.6(2) . . . .
C45 C46 C47 C48 -39.5(2) . . . .
C40 C46 C47 C48 -158.8(2) . . . .
C46 C47 C48 C49 19.2(3) . . . .
C47 C48 C49 C50 138.6(2) . . . .
C47 C48 C49 C45 9.0(3) . . . .
C44 C45 C49 C50 76.2(3) . . . .
C46 C45 C49 C50 -159.11(18) . . . .
C44 C45 C49 C48 -158.5(2) . . . .
C46 C45 C49 C48 -33.8(2) . . . .
C48 C49 C50 O7 170.29(18) . . . .
C45 C49 C50 O7 -69.1(2) . . . .
C48 C49 C50 C62 -69.5(3) . . . .
C45 C49 C50 C62 51.1(3) . . . .
C48 C49 C50 C51 54.4(2) . . . .
C45 C49 C50 C51 174.97(19) . . . .
O7 C50 C51 C52 48.6(3) . . . .
C62 C50 C51 C52 -75.0(3) . . . .
C49 C50 C51 C52 161.5(2) . . . .
C50 C51 C52 C53 -55.3(3) . . . .
C51 C52 C53 C54 56.3(3) . . . .
C52 C53 C54 O7 -50.8(3) . . . .
C52 C53 C54 C64 -163.7(2) . . . .
C52 C53 C54 C63 73.5(3) . . . .
O4 C23 O1 C3 -1.6(4) . . . .
C24 C23 O1 C3 -177.6(2) . . . .
C2 C3 O1 C23 92.7(3) . . . .
C4 C3 O1 C23 -141.5(2) . . . .
C32 C22 O3 C18 166.4(3) . . . .
C21 C22 O3 C18 47.3(4) . . . .
C31 C22 O3 C18 -76.4(3) . . . .
C30 C18 O3 C22 76.5(3) . . . .
C19 C18 O3 C22 -46.9(3) . . . .
C17 C18 O3 C22 -163.2(2) . . . .
O8 C55 O5 C35 2.4(4) . . . .
C56 C55 O5 C35 -177.1(3) . . . .
C34 C35 O5 C55 83.8(3) . . . .
C36 C35 O5 C55 -150.6(2) . . . .
C62 C50 O7 C54 75.4(2) . . . .
C51 C50 O7 C54 -48.2(3) . . . .
C49 C50 O7 C54 -164.57(18) . . . .
C64 C54 O7 C50 167.3(2) . . . .
C63 C54 O7 C50 -74.9(3) . . . .
C53 C54 O7 C50 49.8(3) . . . .
